data_7204310
loop_
_publ_author_name
'Screen, Thomas E. O.'
'Blake, Iain M.'
'Rees, Leigh H.'
'Clegg, William'
'Borwick, Simon J.'
'Anderson, Harry L.'

_publ_section_title
;
 Making conjugated connections to porphyrins: a comparison of alkyne,
 alkene, imine and azo links
;
_journal_issue 3
_journal_name_full 'Journal of the Chemical Society, Perkin Transactions 1'
_journal_page_first 320
_journal_paper_doi 10.1039/b109915a
_journal_year 2002
_chemical_compound_source
;
?
;
_chemical_formula_moiety 'C H Cl3, C61 H63 N5 Zn'
_chemical_formula_sum 'C62 H64 Cl3 N5 Zn'
_chemical_formula_weight 1050.97
_chemical_melting_point ?
_space_group_IT_number 14
_symmetry_cell_setting monoclinic
_symmetry_space_group_name_Hall '-P 2ybc'
_symmetry_space_group_name_H-M 'P 1 21/c 1'
_atom_sites_solution_hydrogens geom
_atom_sites_solution_primary direct
_audit_creation_date 99-26-11
_audit_creation_method CRYSTALS_ver_12-03-99
_cell_angle_alpha 90
_cell_angle_beta 111.46(1)
_cell_angle_gamma 90
_cell_formula_units_Z 4
_cell_length_a 15.839(3)
_cell_length_b 19.805(5)
_cell_length_c 18.687(4)
_cell_measurement_reflns_used 24767
_cell_measurement_temperature 150
_cell_measurement_theta_max 27
_cell_measurement_theta_min 0
_cell_volume 5456(2)
_diffrn_ambient_temperature 150
_diffrn_measured_fraction_theta_max 0.981
_diffrn_measurement_method \w
_diffrn_radiation_type 'Mo K\a'
_diffrn_radiation_wavelength 0.71069
_diffrn_reflns_av_R_equivalents 0.03
_diffrn_reflns_limit_h_max 19
_diffrn_reflns_limit_h_min 0
_diffrn_reflns_limit_k_max 24
_diffrn_reflns_limit_k_min 0
_diffrn_reflns_limit_l_max 21
_diffrn_reflns_limit_l_min -23
_diffrn_reflns_number 24767
_diffrn_reflns_theta_max 26.57
_diffrn_reflns_theta_min 0.00
_diffrn_standards_decay_% 0.00
_diffrn_standards_interval_count 0
_diffrn_standards_interval_time 0
_diffrn_standards_number 0
_exptl_absorpt_coefficient_mu 0.64
_exptl_absorpt_correction_T_max 0.77
_exptl_absorpt_correction_T_min 0.77
_exptl_absorpt_correction_type multi-scan
_exptl_crystal_colour ' purple '
_exptl_crystal_density_diffrn 1.28
_exptl_crystal_density_meas ?
_exptl_crystal_description ' prism '
_exptl_crystal_F_000 2210.69
_exptl_crystal_size_max 0.50
_exptl_crystal_size_mid 0.40
_exptl_crystal_size_min 0.40
_refine_diff_density_max 1.08
_refine_diff_density_min -1.44
_refine_ls_extinction_method None
_refine_ls_goodness_of_fit_ref 1.2535
_refine_ls_hydrogen_treatment noref
_refine_ls_matrix_type full
_refine_ls_number_parameters 640
_refine_ls_number_reflns 8334
_refine_ls_R_factor_gt 0.0579
_refine_ls_shift/su_max 0.003644
_refine_ls_structure_factor_coef F
_refine_ls_wR_factor_ref 0.0692
_reflns_limit_h_max 18
_reflns_limit_h_min -19
_reflns_limit_k_max 24
_reflns_limit_k_min 0
_reflns_limit_l_max 23
_reflns_limit_l_min 0
_reflns_number_gt 8334
_reflns_number_total 11180
_reflns_threshold_expression >3.00\s(I)
_cod_data_source_file b109915a.txt
_cod_data_source_block str53
_cod_depositor_comments
;
The following automatic conversions were performed:
'_symmetry_cell_setting' value 'Monoclinic ' changed to 'monoclinic'
according to '/home/adriana/struct/CIF-dictionaries/cif_core.dic'
dictionary named 'cif_core.dic' version 2.4.1 from 2010-06-29.

Automatic conversion script
Id: cif_fix_enum 1555 2011-01-17 13:19:09Z saulius 

The following automatic conversions were performed:

'_chemical_melting_point' value 'not measured' was changed to '?' -
the value is undefined or not given.

Automatic conversion script
Id: cif_fix_values 1569 2011-02-09 13:29:24Z adriana 
;
_cod_original_cell_volume 5455.6(5)
_cod_original_sg_symbol_H-M 'P 1 21/c 1 '
_cod_database_code 7204310

loop_
_symmetry_equiv_pos_as_xyz
x,y,z
-x,-y,-z
-x,y+1/2,-z+1/2
x,-y+1/2,z+1/2

loop_
_atom_site_label
_atom_site_fract_x
_atom_site_fract_y
_atom_site_fract_z
_atom_site_U_iso_or_equiv
_atom_site_occupancy
_atom_site_adp_type
Zn1 0.35502(3) 0.18816(2) 0.87836(3) 0.0211 1.0000 Uani
Cl1 0.03487(19) 0.07521(12) 0.78465(15) 0.1072 1.0000 Uani
Cl2 0.21145(19) 0.02265(15) 0.85218(17) 0.1157 1.0000 Uani
Cl3 0.0667(3) -0.05495(15) 0.74005(16) 0.1591 1.0000 Uani
N1 0.2236(2) 0.22344(18) 0.8290(2) 0.0233 1.0000 Uani
N25 0.3202(2) 0.14745(18) 0.96643(19) 0.0232 1.0000 Uani
N39 0.4679(2) 0.12604(18) 0.9118(2) 0.0231 1.0000 Uani
N59 0.3706(2) 0.20041(18) 0.77388(19) 0.0241 1.0000 Uani
N61 0.4222(3) 0.27656(19) 0.9430(2) 0.0290 1.0000 Uani
C1 0.1201(8) 0.0247(6) 0.7723(5) 0.1142 1.0000 Uani
C2 0.1868(3) 0.2544(2) 0.7593(2) 0.0248 1.0000 Uani
C3 0.0976(3) 0.2799(2) 0.7490(3) 0.0308 1.0000 Uani
C4 0.0817(3) 0.2638(2) 0.8132(3) 0.0297 1.0000 Uani
C5 0.1600(3) 0.2278(2) 0.8633(2) 0.0241 1.0000 Uani
C6 0.1672(3) 0.1973(2) 0.9327(2) 0.0234 1.0000 Uani
C7 0.0929(3) 0.2105(2) 0.9624(2) 0.0238 1.0000 Uani
C8 0.0368(3) 0.1599(2) 0.9708(2) 0.0226 1.0000 Uani
C9 -0.0301(3) 0.1732(2) 1.0014(2) 0.0223 1.0000 Uani
C10 -0.0885(3) 0.1153(2) 1.0116(2) 0.0240 1.0000 Uani
C11 -0.1392(3) 0.0824(2) 0.9334(3) 0.0306 1.0000 Uani
C12 -0.0259(3) 0.0632(2) 1.0670(3) 0.0338 1.0000 Uani
C13 -0.1580(3) 0.1388(2) 1.0456(3) 0.0349 1.0000 Uani
C14 -0.0401(3) 0.2396(2) 1.0221(2) 0.0237 1.0000 Uani
C15 0.0139(3) 0.2919(2) 1.0130(2) 0.0255 1.0000 Uani
C16 0.0007(3) 0.3656(2) 1.0328(3) 0.0335 1.0000 Uani
C17 -0.0689(5) 0.3727(3) 1.0700(5) 0.0727 1.0000 Uani
C18 0.0905(4) 0.3938(3) 1.0869(4) 0.0556 1.0000 Uani
C19 -0.0326(5) 0.4064(3) 0.9583(4) 0.0618 1.0000 Uani
C20 0.0803(3) 0.2765(2) 0.9834(2) 0.0257 1.0000 Uani
C21 0.2399(3) 0.1558(2) 0.9778(2) 0.0230 1.0000 Uani
C22 0.2433(3) 0.1183(2) 1.0449(2) 0.0255 1.0000 Uani
C23 0.3258(3) 0.0886(2) 1.0739(2) 0.0263 1.0000 Uani
C24 0.3749(3) 0.1083(2) 1.0258(2) 0.0231 1.0000 Uani
C26 0.4654(3) 0.0899(2) 1.0379(2) 0.0239 1.0000 Uani
C27 0.5209(3) 0.0597(2) 1.1121(3) 0.0276 1.0000 Uani
C28 0.5278(3) 0.0839(2) 1.1808(3) 0.0297 1.0000 Uani
C29 0.5876(3) 0.0567(3) 1.2556(3) 0.0324 1.0000 Uani
C30 0.6067(4) 0.0961(3) 1.3213(3) 0.0443 1.0000 Uani
C31 0.6660(4) 0.0722(4) 1.3927(3) 0.0595 1.0000 Uani
C32 0.7044(4) 0.0094(4) 1.3986(3) 0.0571 1.0000 Uani
C33 0.6834(4) -0.0313(3) 1.3337(3) 0.0504 1.0000 Uani
C34 0.6264(3) -0.0078(3) 1.2634(3) 0.0382 1.0000 Uani
C35 0.5069(3) 0.0979(2) 0.9833(2) 0.0236 1.0000 Uani
C36 0.5979(3) 0.0763(2) 0.9945(3) 0.0284 1.0000 Uani
C37 0.6120(3) 0.0907(2) 0.9290(3) 0.0272 1.0000 Uani
C38 0.5312(3) 0.1224(2) 0.8773(2) 0.0233 1.0000 Uani
C40 0.5210(3) 0.1479(2) 0.8044(2) 0.0242 1.0000 Uani
C41 0.5965(3) 0.1359(2) 0.7756(2) 0.0246 1.0000 Uani
C42 0.6480(3) 0.1901(2) 0.7676(2) 0.0255 1.0000 Uani
C43 0.7178(3) 0.1813(2) 0.7396(2) 0.0245 1.0000 Uani
C44 0.7726(3) 0.2429(2) 0.7320(3) 0.0289 1.0000 Uani
C45 0.8214(4) 0.2730(3) 0.8123(3) 0.0443 1.0000 Uani
C46 0.7085(4) 0.2958(3) 0.6792(3) 0.0431 1.0000 Uani
C47 0.8437(3) 0.2243(3) 0.6986(3) 0.0368 1.0000 Uani
C48 0.7343(3) 0.1162(2) 0.7199(2) 0.0263 1.0000 Uani
C49 0.6838(3) 0.0603(2) 0.7265(2) 0.0247 1.0000 Uani
C50 0.7075(3) -0.0103(2) 0.7060(3) 0.0309 1.0000 Uani
C51 0.7276(4) -0.0081(3) 0.6311(3) 0.0447 1.0000 Uani
C52 0.7925(4) -0.0356(3) 0.7713(3) 0.0446 1.0000 Uani
C53 0.6315(4) -0.0612(3) 0.6947(3) 0.0423 1.0000 Uani
C54 0.6146(3) 0.0713(2) 0.7549(2) 0.0256 1.0000 Uani
C55 0.4452(3) 0.1843(2) 0.7564(2) 0.0256 1.0000 Uani
C56 0.4328(3) 0.2087(2) 0.6805(3) 0.0312 1.0000 Uani
C57 0.3510(3) 0.2387(3) 0.6525(3) 0.0326 1.0000 Uani
C58 0.3122(3) 0.2342(2) 0.7114(2) 0.0273 1.0000 Uani
C60 0.2278(3) 0.2591(2) 0.7048(2) 0.0279 1.0000 Uani
C62 0.3754(3) 0.3211(3) 0.9661(3) 0.0376 1.0000 Uani
C63 0.4156(5) 0.3745(3) 1.0151(3) 0.0506 1.0000 Uani
C64 0.5075(5) 0.3813(3) 1.0404(3) 0.0556 1.0000 Uani
C65 0.5567(4) 0.3355(4) 1.0178(4) 0.0628 1.0000 Uani
C66 0.5128(4) 0.2835(3) 0.9689(3) 0.0470 1.0000 Uani
H11 0.1445 0.0421 0.7340 0.0600 1.0000 Uiso
H31 0.0562 0.3045 0.7036 0.0600 1.0000 Uiso
H41 0.0265 0.2747 0.8238 0.0600 1.0000 Uiso
H81 0.0443 0.1132 0.9549 0.0600 1.0000 Uiso
H111 -0.1771 0.0449 0.9399 0.0600 1.0000 Uiso
H112 -0.1784 0.1165 0.8978 0.0600 1.0000 Uiso
H113 -0.0949 0.0647 0.9121 0.0600 1.0000 Uiso
H121 -0.0628 0.0254 1.0742 0.0600 1.0000 Uiso
H122 0.0071 0.0850 1.1172 0.0600 1.0000 Uiso
H123 0.0181 0.0459 1.0451 0.0600 1.0000 Uiso
H131 -0.1940 0.0996 1.0511 0.0600 1.0000 Uiso
H132 -0.1261 0.1594 1.0967 0.0600 1.0000 Uiso
H133 -0.1990 0.1726 1.0109 0.0600 1.0000 Uiso
H141 -0.0870 0.2498 1.0439 0.0600 1.0000 Uiso
H171 -0.0748 0.4209 1.0815 0.0600 1.0000 Uiso
H172 -0.0494 0.3463 1.1183 0.0600 1.0000 Uiso
H173 -0.1282 0.3557 1.0344 0.0600 1.0000 Uiso
H181 0.0821 0.4412 1.0996 0.0600 1.0000 Uiso
H182 0.1124 0.3665 1.1346 0.0600 1.0000 Uiso
H183 0.1356 0.3920 1.0616 0.0600 1.0000 Uiso
H191 -0.0414 0.4540 0.9700 0.0600 1.0000 Uiso
H192 -0.0908 0.3875 0.9231 0.0600 1.0000 Uiso
H193 0.0130 0.4040 0.9336 0.0600 1.0000 Uiso
H201 0.1197 0.3130 0.9770 0.0600 1.0000 Uiso
H221 0.1943 0.1148 1.0658 0.0600 1.0000 Uiso
H231 0.3482 0.0588 1.1196 0.0600 1.0000 Uiso
H271 0.5557 0.0184 1.1112 0.0600 1.0000 Uiso
H281 0.4897 0.1233 1.1815 0.0600 1.0000 Uiso
H301 0.5783 0.1412 1.3177 0.0600 1.0000 Uiso
H311 0.6803 0.1009 1.4390 0.0600 1.0000 Uiso
H321 0.7469 -0.0070 1.4490 0.0600 1.0000 Uiso
H331 0.7095 -0.0772 1.3381 0.0600 1.0000 Uiso
H341 0.6124 -0.0369 1.2174 0.0600 1.0000 Uiso
H361 0.6417 0.0550 1.0413 0.0600 1.0000 Uiso
H371 0.6678 0.0811 0.9186 0.0600 1.0000 Uiso
H421 0.6350 0.2359 0.7822 0.0600 1.0000 Uiso
H451 0.8571 0.3128 0.8084 0.0600 1.0000 Uiso
H452 0.8625 0.2387 0.8460 0.0600 1.0000 Uiso
H453 0.7760 0.2868 0.8345 0.0600 1.0000 Uiso
H461 0.7442 0.3355 0.6745 0.0600 1.0000 Uiso
H462 0.6634 0.3101 0.7014 0.0600 1.0000 Uiso
H463 0.6768 0.2759 0.6277 0.0600 1.0000 Uiso
H471 0.8775 0.2654 0.6947 0.0600 1.0000 Uiso
H472 0.8864 0.1910 0.7325 0.0600 1.0000 Uiso
H473 0.8136 0.2046 0.6468 0.0600 1.0000 Uiso
H481 0.7840 0.1091 0.7005 0.0600 1.0000 Uiso
H511 0.7428 -0.0541 0.6188 0.0600 1.0000 Uiso
H512 0.7794 0.0225 0.6381 0.0600 1.0000 Uiso
H513 0.6734 0.0086 0.5885 0.0600 1.0000 Uiso
H521 0.8084 -0.0812 0.7585 0.0600 1.0000 Uiso
H522 0.7805 -0.0376 0.8196 0.0600 1.0000 Uiso
H523 0.8435 -0.0043 0.7778 0.0600 1.0000 Uiso
H531 0.6500 -0.1058 0.6816 0.0600 1.0000 Uiso
H532 0.6190 -0.0649 0.7428 0.0600 1.0000 Uiso
H533 0.5760 -0.0458 0.6524 0.0600 1.0000 Uiso
H541 0.5778 0.0327 0.7604 0.0600 1.0000 Uiso
H561 0.4763 0.2042 0.6539 0.0600 1.0000 Uiso
H571 0.3227 0.2599 0.6013 0.0600 1.0000 Uiso
H601 0.1929 0.2829 0.6564 0.0600 1.0000 Uiso
H621 0.3086 0.3162 0.9478 0.0600 1.0000 Uiso
H631 0.3783 0.4068 1.0312 0.0600 1.0000 Uiso
H641 0.5380 0.4190 1.0749 0.0600 1.0000 Uiso
H651 0.6236 0.3394 1.0363 0.0600 1.0000 Uiso
H661 0.5492 0.2505 0.9526 0.0600 1.0000 Uiso

loop_
_atom_site_aniso_label
_atom_site_aniso_U_11
_atom_site_aniso_U_22
_atom_site_aniso_U_33
_atom_site_aniso_U_23
_atom_site_aniso_U_13
_atom_site_aniso_U_12
Zn1 0.0174(2) 0.0253(2) 0.0226(2) 0.0040(2) 0.00973(17) 0.0024(2)
Cl1 0.129(2) 0.0775(15) 0.0995(17) 0.0044(13) 0.0231(15) 0.0249(14)
Cl2 0.1039(19) 0.116(2) 0.131(2) 0.0159(18) 0.0472(17) 0.0006(16)
Cl3 0.278(4) 0.0931(19) 0.0851(18) -0.0368(15) 0.041(2) 0.015(2)
N1 0.0181(17) 0.0275(19) 0.0259(18) 0.0033(15) 0.0101(15) 0.0019(14)
N25 0.0190(17) 0.0270(19) 0.0254(18) 0.0041(15) 0.0105(14) 0.0014(14)
N39 0.0192(16) 0.0274(19) 0.0250(18) 0.0048(15) 0.0106(14) 0.0030(14)
N59 0.0215(17) 0.029(2) 0.0232(17) 0.0044(15) 0.0102(14) 0.0050(15)
N61 0.030(2) 0.028(2) 0.0275(19) 0.0033(16) 0.0095(16) -0.0046(16)
C1 0.16(1) 0.125(8) 0.066(6) 0.038(6) 0.049(6) 0.001(7)
C2 0.021(2) 0.030(2) 0.024(2) 0.0042(18) 0.0082(17) 0.0021(18)
C3 0.021(2) 0.037(3) 0.034(2) 0.009(2) 0.0094(19) 0.0062(19)
C4 0.020(2) 0.034(2) 0.037(3) 0.005(2) 0.0121(19) 0.0063(18)
C5 0.0176(19) 0.027(2) 0.029(2) 0.0016(18) 0.0099(17) 0.0001(16)
C6 0.0198(19) 0.026(2) 0.027(2) -0.0002(18) 0.0108(17) -0.0014(17)
C7 0.020(2) 0.027(2) 0.026(2) 0.0025(17) 0.0094(17) 0.0023(17)
C8 0.0206(19) 0.023(2) 0.026(2) -0.0006(17) 0.0097(17) 0.0025(16)
C9 0.0215(19) 0.023(2) 0.023(2) 0.0022(16) 0.0091(17) 0.0017(16)
C10 0.023(2) 0.022(2) 0.031(2) -0.0008(18) 0.0142(18) -0.0016(17)
C11 0.026(2) 0.032(2) 0.035(2) -0.005(2) 0.012(2) -0.0051(19)
C12 0.035(2) 0.030(2) 0.036(3) 0.007(2) 0.013(2) 0.000(2)
C13 0.031(2) 0.036(3) 0.047(3) -0.005(2) 0.025(2) -0.005(2)
C14 0.024(2) 0.024(2) 0.026(2) -0.0001(17) 0.0128(18) 0.0022(17)
C15 0.028(2) 0.022(2) 0.027(2) -0.0003(17) 0.0101(19) 0.0015(17)
C16 0.042(3) 0.021(2) 0.041(3) -0.002(2) 0.020(2) -0.000(2)
C17 0.096(5) 0.032(3) 0.123(6) -0.023(4) 0.079(5) -0.006(3)
C18 0.061(4) 0.038(3) 0.057(4) -0.012(3) 0.009(3) -0.001(3)
C19 0.088(5) 0.029(3) 0.057(4) -0.000(3) 0.014(4) 0.011(3)
C20 0.024(2) 0.025(2) 0.027(2) 0.0003(18) 0.0093(18) -0.0031(17)
C21 0.0196(19) 0.025(2) 0.027(2) 0.0017(17) 0.0118(17) -0.0000(17)
C22 0.023(2) 0.029(2) 0.028(2) 0.0018(18) 0.0144(18) -0.0003(18)
C23 0.026(2) 0.029(2) 0.027(2) 0.0044(18) 0.0137(18) 0.0004(18)
C24 0.022(2) 0.024(2) 0.025(2) 0.0022(17) 0.0104(17) -0.0001(17)
C26 0.021(2) 0.025(2) 0.026(2) 0.0041(18) 0.0092(17) 0.0007(17)
C27 0.020(2) 0.033(2) 0.030(2) 0.0079(19) 0.0098(18) 0.0012(18)
C28 0.027(2) 0.034(2) 0.029(2) 0.005(2) 0.0104(19) -0.0025(19)
C29 0.025(2) 0.043(3) 0.028(2) 0.006(2) 0.0085(19) -0.009(2)
C30 0.043(3) 0.057(3) 0.029(3) -0.000(2) 0.009(2) -0.004(3)
C31 0.059(4) 0.084(5) 0.030(3) -0.008(3) 0.009(3) -0.012(4)
C32 0.046(3) 0.078(5) 0.035(3) 0.013(3) -0.001(3) -0.005(3)
C33 0.041(3) 0.054(4) 0.047(3) 0.019(3) 0.005(3) 0.002(3)
C34 0.031(3) 0.044(3) 0.034(3) 0.006(2) 0.005(2) -0.006(2)
C35 0.0193(19) 0.025(2) 0.027(2) 0.0046(18) 0.0093(17) 0.0014(17)
C36 0.020(2) 0.034(2) 0.032(2) 0.006(2) 0.0096(18) 0.0033(18)
C37 0.0178(19) 0.034(2) 0.031(2) 0.0038(19) 0.0100(18) 0.0036(18)
C38 0.0198(19) 0.026(2) 0.027(2) 0.0014(17) 0.0121(17) 0.0009(17)
C40 0.022(2) 0.026(2) 0.028(2) 0.0002(18) 0.0126(18) 0.0013(17)
C41 0.021(2) 0.031(2) 0.024(2) 0.0037(18) 0.0112(17) 0.0027(18)
C42 0.025(2) 0.027(2) 0.028(2) 0.0032(19) 0.0134(17) 0.0022(19)
C43 0.0213(19) 0.030(2) 0.023(2) 0.0052(18) 0.0094(17) 0.0023(18)
C44 0.027(2) 0.031(2) 0.033(2) 0.0060(19) 0.016(2) -0.0001(19)
C45 0.045(3) 0.049(3) 0.041(3) -0.006(3) 0.019(2) -0.019(3)
C46 0.039(3) 0.036(3) 0.058(3) 0.016(2) 0.022(3) 0.004(2)
C47 0.031(2) 0.040(3) 0.046(3) 0.009(2) 0.022(2) 0.001(2)
C48 0.022(2) 0.037(2) 0.023(2) 0.0016(18) 0.0120(18) 0.0034(18)
C49 0.024(2) 0.030(2) 0.021(2) 0.0010(17) 0.0086(17) 0.0024(18)
C50 0.034(2) 0.032(2) 0.031(2) -0.002(2) 0.017(2) 0.003(2)
C51 0.058(3) 0.042(3) 0.045(3) -0.010(2) 0.033(3) 0.000(3)
C52 0.045(3) 0.034(3) 0.050(3) -0.002(2) 0.012(3) 0.011(2)
C53 0.051(3) 0.035(3) 0.048(3) -0.010(2) 0.027(3) -0.007(2)
C54 0.024(2) 0.029(2) 0.026(2) 0.0021(18) 0.0121(18) 0.0003(18)
C55 0.026(2) 0.029(2) 0.026(2) 0.0009(19) 0.0137(17) 0.0005(19)
C56 0.034(2) 0.037(3) 0.029(2) 0.0047(19) 0.018(2) 0.006(2)
C57 0.036(2) 0.040(3) 0.025(2) 0.009(2) 0.015(2) 0.006(2)
C58 0.027(2) 0.032(2) 0.024(2) 0.0054(19) 0.0105(18) 0.0034(19)
C60 0.028(2) 0.032(2) 0.024(2) 0.0072(18) 0.0092(18) 0.0048(19)
C62 0.043(3) 0.037(3) 0.034(3) -0.000(2) 0.015(2) 0.001(2)
C63 0.076(4) 0.040(3) 0.034(3) -0.005(2) 0.018(3) -0.003(3)
C64 0.076(4) 0.049(4) 0.035(3) -0.008(3) 0.011(3) -0.024(3)
C65 0.046(3) 0.071(5) 0.060(4) -0.003(3) 0.005(3) -0.029(3)
C66 0.032(3) 0.048(3) 0.058(4) -0.003(3) 0.014(3) -0.009(2)

loop_
_atom_type_symbol
_atom_type_scat_dispersion_real
_atom_type_scat_dispersion_imag
_atom_type_scat_Cromer_Mann_a1
_atom_type_scat_Cromer_Mann_b1
_atom_type_scat_Cromer_Mann_a2
_atom_type_scat_Cromer_Mann_b2
_atom_type_scat_Cromer_Mann_a3
_atom_type_scat_Cromer_Mann_b3
_atom_type_scat_Cromer_Mann_a4
_atom_type_scat_Cromer_Mann_b4
_atom_type_scat_Cromer_Mann_c
_atom_type_scat_source
'C   ' 0.0020 0.0020 2.3100 20.8439 1.0200 10.2075 1.5886 0.5687 0.8650 51.6512 0.2156 International_Tables_Vol_IV_Table_2.2B
'H   ' 0.0000 0.0000 0.4930 10.5109 0.3229 26.1257 0.1402 3.1424 0.0408 57.7997 0.0030 International_Tables_Vol_IV_Table_2.2B
'N   ' 0.0040 0.0030 12.2126 0.0057 3.1322 9.8933 2.0125 28.9975 1.1663 0.5826 -11.5290 International_Tables_Vol_IV_Table_2.2B
'Zn  ' 0.2220 1.4310 14.0743 3.2655 7.0318 0.2333 5.1652 10.3163 2.4100 58.7097 1.3041 International_Tables_Vol_IV_Table_2.2B
'Cl  ' 0.1320 0.1590 11.4604 0.0104 7.1964 1.1662 6.2556 18.5194 1.6455 47.7784 -9.5574 International_Tables_Vol_IV_Table_2.2B

loop_
_geom_angle_atom_site_label_1
_geom_angle_site_symmetry_1
_geom_angle_atom_site_label_2
_geom_angle_site_symmetry_2
_geom_angle_atom_site_label_3
_geom_angle_site_symmetry_3
_geom_angle
_geom_angle_publ_flag
N1 . Zn1 . N25 . 88.22(13) yes
N1 . Zn1 . N39 . 162.53(14) yes
N25 . Zn1 . N39 . 88.91(13) yes
N1 . Zn1 . N59 . 89.26(13) yes
N25 . Zn1 . N59 . 161.68(14) yes
N39 . Zn1 . N59 . 88.07(13) yes
N1 . Zn1 . N61 . 100.64(14) yes
N25 . Zn1 . N61 . 95.20(14) yes
N39 . Zn1 . N61 . 96.78(14) yes
N59 . Zn1 . N61 . 103.10(14) yes
Zn1 . N1 . C2 . 126.0(3) yes
Zn1 . N1 . C5 . 126.9(3) yes
C2 . N1 . C5 . 106.7(3) yes
Zn1 . N25 . C21 . 127.2(3) yes
Zn1 . N25 . C24 . 125.9(3) yes
C21 . N25 . C24 . 106.9(3) yes
Zn1 . N39 . C35 . 124.6(3) yes
Zn1 . N39 . C38 . 125.9(3) yes
C35 . N39 . C38 . 106.8(3) yes
Zn1 . N59 . C55 . 127.4(3) yes
Zn1 . N59 . C58 . 125.8(3) yes
C55 . N59 . C58 . 106.3(3) yes
Zn1 . N61 . C62 . 120.0(3) yes
Zn1 . N61 . C66 . 121.7(3) yes
C62 . N61 . C66 . 117.8(4) yes
Cl1 . C1 . Cl2 . 110.8(6) yes
Cl1 . C1 . Cl3 . 104.7(6) yes
Cl2 . C1 . Cl3 . 115.6(6) yes
Cl1 . C1 . H11 . 114.7(8) no
Cl2 . C1 . H11 . 102.5(9) no
Cl3 . C1 . H11 . 108.9(8) no
N1 . C2 . C3 . 109.9(4) yes
N1 . C2 . C60 . 125.2(4) yes
C3 . C2 . C60 . 124.9(4) yes
C2 . C3 . C4 . 106.8(4) yes
C2 . C3 . H31 . 126.6(4) no
C4 . C3 . H31 . 126.6(4) no
C3 . C4 . C5 . 107.4(4) yes
C3 . C4 . H41 . 126.3(4) no
C5 . C4 . H41 . 126.3(4) no
N1 . C5 . C4 . 109.2(4) yes
N1 . C5 . C6 . 125.4(4) yes
C4 . C5 . C6 . 125.2(4) yes
C5 . C6 . C7 . 117.4(4) yes
C5 . C6 . C21 . 125.2(4) yes
C7 . C6 . C21 . 117.4(4) yes
C6 . C7 . C8 . 122.6(4) yes
C6 . C7 . C20 . 118.7(4) yes
C8 . C7 . C20 . 118.8(4) yes
C7 . C8 . C9 . 121.5(4) yes
C7 . C8 . H81 . 119.3(4) no
C9 . C8 . H81 . 119.3(4) no
C8 . C9 . C10 . 119.5(4) yes
C8 . C9 . C14 . 118.0(4) yes
C10 . C9 . C14 . 122.4(4) yes
C9 . C10 . C11 . 109.2(3) yes
C9 . C10 . C12 . 108.5(3) yes
C11 . C10 . C12 . 109.9(4) yes
C9 . C10 . C13 . 112.6(4) yes
C11 . C10 . C13 . 108.6(4) yes
C12 . C10 . C13 . 108.0(4) yes
C10 . C11 . H111 . 109.5(4) no
C10 . C11 . H112 . 109.5(4) no
H111 . C11 . H112 . 109.5(4) no
C10 . C11 . H113 . 109.5(4) no
H111 . C11 . H113 . 109.5(4) no
H112 . C11 . H113 . 109.5(4) no
C10 . C12 . H121 . 109.5(4) no
C10 . C12 . H122 . 109.5(4) no
H121 . C12 . H122 . 109.5(4) no
C10 . C12 . H123 . 109.5(4) no
H121 . C12 . H123 . 109.5(5) no
H122 . C12 . H123 . 109.5(4) no
C10 . C13 . H131 . 109.5(4) no
C10 . C13 . H132 . 109.5(4) no
H131 . C13 . H132 . 109.5(5) no
C10 . C13 . H133 . 109.5(4) no
H131 . C13 . H133 . 109.5(4) no
H132 . C13 . H133 . 109.5(5) no
C9 . C14 . C15 . 121.9(4) yes
C9 . C14 . H141 . 119.0(4) no
C15 . C14 . H141 . 119.0(4) no
C14 . C15 . C16 . 122.2(4) yes
C14 . C15 . C20 . 118.3(4) yes
C16 . C15 . C20 . 119.5(4) yes
C15 . C16 . C17 . 112.7(4) yes
C15 . C16 . C18 . 109.4(4) yes
C17 . C16 . C18 . 108.9(5) yes
C15 . C16 . C19 . 108.3(4) yes
C17 . C16 . C19 . 107.7(5) yes
C18 . C16 . C19 . 109.9(5) yes
C16 . C17 . H171 . 109.4(5) no
C16 . C17 . H172 . 109.5(6) no
H171 . C17 . H172 . 109.5(7) no
C16 . C17 . H173 . 109.5(6) no
H171 . C17 . H173 . 109.5(7) no
H172 . C17 . H173 . 109.5(6) no
C16 . C18 . H181 . 109.5(5) no
C16 . C18 . H182 . 109.5(5) no
H181 . C18 . H182 . 109.5(6) no
C16 . C18 . H183 . 109.5(5) no
H181 . C18 . H183 . 109.5(6) no
H182 . C18 . H183 . 109.5(6) no
C16 . C19 . H191 . 109.4(5) no
C16 . C19 . H192 . 109.5(6) no
H191 . C19 . H192 . 109.5(6) no
C16 . C19 . H193 . 109.4(5) no
H191 . C19 . H193 . 109.5(6) no
H192 . C19 . H193 . 109.5(6) no
C7 . C20 . C15 . 121.5(4) yes
C7 . C20 . H201 . 119.3(4) no
C15 . C20 . H201 . 119.3(4) no
N25 . C21 . C6 . 125.1(4) yes
N25 . C21 . C22 . 109.3(3) yes
C6 . C21 . C22 . 125.5(4) yes
C21 . C22 . C23 . 107.2(4) yes
C21 . C22 . H221 . 126.4(4) no
C23 . C22 . H221 . 126.4(4) no
C22 . C23 . C24 . 107.2(4) yes
C22 . C23 . H231 . 126.4(4) no
C24 . C23 . H231 . 126.4(4) no
N25 . C24 . C23 . 109.4(3) yes
N25 . C24 . C26 . 125.3(4) yes
C23 . C24 . C26 . 125.3(4) yes
C24 . C26 . C27 . 118.4(4) yes
C24 . C26 . C35 . 124.7(4) yes
C27 . C26 . C35 . 116.9(4) yes
C26 . C27 . C28 . 124.8(4) yes
C26 . C27 . H271 . 117.6(4) no
C28 . C27 . H271 . 117.6(4) no
C27 . C28 . C29 . 125.4(4) yes
C27 . C28 . H281 . 117.3(4) no
C29 . C28 . H281 . 117.3(4) no
C28 . C29 . C30 . 119.2(5) yes
C28 . C29 . C34 . 122.4(4) yes
C30 . C29 . C34 . 118.4(5) yes
C29 . C30 . C31 . 120.2(6) yes
C29 . C30 . H301 . 119.9(5) no
C31 . C30 . H301 . 119.9(5) no
C30 . C31 . C32 . 120.3(6) yes
C30 . C31 . H311 . 119.8(7) no
C32 . C31 . H311 . 119.8(6) no
C31 . C32 . C33 . 119.8(5) yes
C31 . C32 . H321 . 120.1(7) no
C33 . C32 . H321 . 120.1(7) no
C32 . C33 . C34 . 120.1(6) yes
C32 . C33 . H331 . 119.9(5) no
C34 . C33 . H331 . 120.0(6) no
C29 . C34 . C33 . 121.1(5) yes
C29 . C34 . H341 . 119.4(5) no
C33 . C34 . H341 . 119.4(5) no
N39 . C35 . C26 . 126.0(4) yes
N39 . C35 . C36 . 109.4(4) yes
C26 . C35 . C36 . 124.5(4) yes
C35 . C36 . C37 . 107.0(4) yes
C35 . C36 . H361 . 126.5(4) no
C37 . C36 . H361 . 126.5(4) no
C36 . C37 . C38 . 107.4(4) yes
C36 . C37 . H371 . 126.3(4) no
C38 . C37 . H371 . 126.3(4) no
N39 . C38 . C37 . 109.3(4) yes
N39 . C38 . C40 . 126.1(4) yes
C37 . C38 . C40 . 124.6(4) yes
C38 . C40 . C41 . 117.8(4) yes
C38 . C40 . C55 . 124.8(4) yes
C41 . C40 . C55 . 117.4(4) yes
C40 . C41 . C42 . 119.5(4) yes
C40 . C41 . C54 . 121.0(4) yes
C42 . C41 . C54 . 119.5(4) yes
C41 . C42 . C43 . 121.3(4) yes
C41 . C42 . H421 . 119.3(4) no
C43 . C42 . H421 . 119.3(4) no
C42 . C43 . C44 . 119.2(4) yes
C42 . C43 . C48 . 117.7(4) yes
C44 . C43 . C48 . 123.1(4) yes
C43 . C44 . C45 . 108.6(4) yes
C43 . C44 . C46 . 109.7(4) yes
C45 . C44 . C46 . 109.9(4) yes
C43 . C44 . C47 . 112.0(4) yes
C45 . C44 . C47 . 108.2(4) yes
C46 . C44 . C47 . 108.4(4) yes
C44 . C45 . H451 . 109.5(4) no
C44 . C45 . H452 . 109.5(5) no
H451 . C45 . H452 . 109.5(5) no
C44 . C45 . H453 . 109.5(4) no
H451 . C45 . H453 . 109.5(5) no
H452 . C45 . H453 . 109.5(5) no
C44 . C46 . H461 . 109.5(4) no
C44 . C46 . H462 . 109.5(4) no
H461 . C46 . H462 . 109.5(5) no
C44 . C46 . H463 . 109.5(5) no
H461 . C46 . H463 . 109.5(5) no
H462 . C46 . H463 . 109.5(5) no
C44 . C47 . H471 . 109.5(4) no
C44 . C47 . H472 . 109.5(4) no
H471 . C47 . H472 . 109.5(5) no
C44 . C47 . H473 . 109.5(4) no
H471 . C47 . H473 . 109.5(5) no
H472 . C47 . H473 . 109.5(5) no
C43 . C48 . C49 . 122.8(4) yes
C43 . C48 . H481 . 118.6(4) no
C49 . C48 . H481 . 118.6(4) no
C48 . C49 . C50 . 119.9(4) yes
C48 . C49 . C54 . 117.6(4) yes
C50 . C49 . C54 . 122.4(4) yes
C49 . C50 . C51 . 110.6(4) yes
C49 . C50 . C52 . 108.9(4) yes
C51 . C50 . C52 . 108.6(4) yes
C49 . C50 . C53 . 112.5(4) yes
C51 . C50 . C53 . 107.9(4) yes
C52 . C50 . C53 . 108.3(4) yes
C50 . C51 . H511 . 109.5(5) no
C50 . C51 . H512 . 109.5(5) no
H511 . C51 . H512 . 109.5(5) no
C50 . C51 . H513 . 109.5(4) no
H511 . C51 . H513 . 109.5(5) no
H512 . C51 . H513 . 109.5(5) no
C50 . C52 . H521 . 109.5(5) no
C50 . C52 . H522 . 109.5(5) no
H521 . C52 . H522 . 109.5(5) no
C50 . C52 . H523 . 109.4(5) no
H521 . C52 . H523 . 109.5(5) no
H522 . C52 . H523 . 109.5(5) no
C50 . C53 . H531 . 109.5(4) no
C50 . C53 . H532 . 109.5(4) no
H531 . C53 . H532 . 109.5(5) no
C50 . C53 . H533 . 109.5(5) no
H531 . C53 . H533 . 109.5(5) no
H532 . C53 . H533 . 109.5(5) no
C41 . C54 . C49 . 121.1(4) yes
C41 . C54 . H541 . 119.5(4) no
C49 . C54 . H541 . 119.5(4) no
N59 . C55 . C40 . 125.1(4) yes
N59 . C55 . C56 . 109.7(4) yes
C40 . C55 . C56 . 125.2(4) yes
C55 . C56 . C57 . 107.2(4) yes
C55 . C56 . H561 . 126.4(4) no
C57 . C56 . H561 . 126.4(4) no
C56 . C57 . C58 . 107.1(4) yes
C56 . C57 . H571 . 126.5(4) no
C58 . C57 . H571 . 126.5(4) no
N59 . C58 . C57 . 109.7(4) yes
N59 . C58 . C60 . 125.3(4) yes
C57 . C58 . C60 . 125.1(4) yes
C2 . C60 . C58 . 127.0(4) yes
C2 . C60 . H601 . 116.5(4) no
C58 . C60 . H601 . 116.5(4) no
N61 . C62 . C63 . 123.0(5) yes
N61 . C62 . H621 . 118.5(5) no
C63 . C62 . H621 . 118.5(5) no
C62 . C63 . C64 . 118.6(6) yes
C62 . C63 . H631 . 120.7(6) no
C64 . C63 . H631 . 120.7(6) no
C63 . C64 . C65 . 119.2(5) yes
C63 . C64 . H641 . 120.5(7) no
C65 . C64 . H641 . 120.4(7) no
C64 . C65 . C66 . 119.7(6) yes
C64 . C65 . H651 . 120.2(6) no
C66 . C65 . H651 . 120.2(7) no
N61 . C66 . C65 . 121.8(6) yes
N61 . C66 . H661 . 119.1(5) no
C65 . C66 . H661 . 119.1(5) no

loop_
_geom_bond_atom_site_label_1
_geom_bond_site_symmetry_1
_geom_bond_atom_site_label_2
_geom_bond_site_symmetry_2
_geom_bond_distance
_geom_bond_publ_flag
Zn1 . N1 . 2.066(3) yes
Zn1 . N25 . 2.080(3) yes
Zn1 . N39 . 2.069(3) yes
Zn1 . N59 . 2.070(3) yes
Zn1 . N61 . 2.171(4) yes
Cl1 . C1 . 1.762(12) yes
Cl2 . C1 . 1.66(1) yes
Cl3 . C1 . 1.788(11) yes
N1 . C2 . 1.363(5) yes
N1 . C5 . 1.380(5) yes
N25 . C21 . 1.374(5) yes
N25 . C24 . 1.371(5) yes
N39 . C35 . 1.369(5) yes
N39 . C38 . 1.378(5) yes
N59 . C55 . 1.373(5) yes
N59 . C58 . 1.370(5) yes
N61 . C62 . 1.324(6) yes
N61 . C66 . 1.343(6) yes
C1 . H11 . 0.992(8) no
C2 . C3 . 1.445(6) yes
C2 . C60 . 1.395(6) yes
C3 . C4 . 1.352(6) yes
C3 . H31 . 0.990(4) no
C4 . C5 . 1.440(6) yes
C4 . H41 . 0.990(4) no
C5 . C6 . 1.398(6) yes
C6 . C7 . 1.496(5) yes
C6 . C21 . 1.414(6) yes
C7 . C8 . 1.387(6) yes
C7 . C20 . 1.398(6) yes
C8 . C9 . 1.401(5) yes
C8 . H81 . 0.990(4) no
C9 . C10 . 1.527(5) yes
C9 . C14 . 1.396(6) yes
C10 . C11 . 1.531(6) yes
C10 . C12 . 1.538(6) yes
C10 . C13 . 1.531(6) yes
C11 . H111 . 0.990(4) no
C11 . H112 . 0.990(5) no
C11 . H113 . 0.990(4) no
C12 . H121 . 0.990(5) no
C12 . H122 . 0.990(5) no
C12 . H123 . 0.990(5) no
C13 . H131 . 0.990(5) no
C13 . H132 . 0.990(5) no
C13 . H133 . 0.990(5) no
C14 . C15 . 1.393(6) yes
C14 . H141 . 0.990(4) no
C15 . C16 . 1.540(6) yes
C15 . C20 . 1.390(6) yes
C16 . C17 . 1.509(8) yes
C16 . C18 . 1.517(8) yes
C16 . C19 . 1.527(8) yes
C17 . H171 . 0.990(6) no
C17 . H172 . 0.990(8) no
C17 . H173 . 0.990(8) no
C18 . H181 . 0.990(6) no
C18 . H182 . 0.990(6) no
C18 . H183 . 0.990(7) no
C19 . H191 . 0.990(6) no
C19 . H192 . 0.990(7) no
C19 . H193 . 0.990(7) no
C20 . H201 . 0.990(4) no
C21 . C22 . 1.442(6) yes
C22 . C23 . 1.353(6) yes
C22 . H221 . 0.990(4) no
C23 . C24 . 1.441(5) yes
C23 . H231 . 0.990(4) no
C24 . C26 . 1.414(6) yes
C26 . C27 . 1.471(6) yes
C26 . C35 . 1.410(6) yes
C27 . C28 . 1.335(6) yes
C27 . H271 . 0.990(4) no
C28 . C29 . 1.475(6) yes
C28 . H281 . 0.990(5) no
C29 . C30 . 1.392(7) yes
C29 . C34 . 1.401(7) yes
C30 . C31 . 1.403(8) yes
C30 . H301 . 0.990(6) no
C31 . C32 . 1.37(1) yes
C31 . H311 . 0.990(6) no
C32 . C33 . 1.392(9) yes
C32 . H321 . 0.990(6) no
C33 . C34 . 1.374(7) yes
C33 . H331 . 0.990(6) no
C34 . H341 . 0.990(5) no
C35 . C36 . 1.443(6) yes
C36 . C37 . 1.353(6) yes
C36 . H361 . 0.990(4) no
C37 . C38 . 1.436(6) yes
C37 . H371 . 0.990(4) no
C38 . C40 . 1.406(6) yes
C40 . C41 . 1.500(5) yes
C40 . C55 . 1.406(6) yes
C41 . C42 . 1.388(6) yes
C41 . C54 . 1.395(6) yes
C42 . C43 . 1.398(5) yes
C42 . H421 . 0.990(4) no
C43 . C44 . 1.533(6) yes
C43 . C48 . 1.392(6) yes
C44 . C45 . 1.535(7) yes
C44 . C46 . 1.541(7) yes
C44 . C47 . 1.519(6) yes
C45 . H451 . 0.990(5) no
C45 . H452 . 0.990(6) no
C45 . H453 . 0.990(5) no
C46 . H461 . 0.990(5) no
C46 . H462 . 0.990(5) no
C46 . H463 . 0.990(6) no
C47 . H471 . 0.990(5) no
C47 . H472 . 0.990(5) no
C47 . H473 . 0.990(5) no
C48 . C49 . 1.398(6) yes
C48 . H481 . 0.990(4) no
C49 . C50 . 1.533(6) yes
C49 . C54 . 1.399(6) yes
C50 . C51 . 1.544(6) yes
C50 . C52 . 1.532(7) yes
C50 . C53 . 1.525(7) yes
C51 . H511 . 0.990(5) no
C51 . H512 . 0.990(6) no
C51 . H513 . 0.990(6) no
C52 . H521 . 0.990(5) no
C52 . H522 . 0.990(6) no
C52 . H523 . 0.990(6) no
C53 . H531 . 0.990(5) no
C53 . H532 . 0.990(5) no
C53 . H533 . 0.990(6) no
C54 . H541 . 0.990(4) no
C55 . C56 . 1.442(6) yes
C56 . C57 . 1.345(6) yes
C56 . H561 . 0.990(4) no
C57 . C58 . 1.447(6) yes
C57 . H571 . 0.990(4) no
C58 . C60 . 1.389(6) yes
C60 . H601 . 0.990(4) no
C62 . C63 . 1.390(7) yes
C62 . H621 . 0.990(5) no
C63 . C64 . 1.363(9) yes
C63 . H631 . 0.990(6) no
C64 . C65 . 1.359(9) yes
C64 . H641 . 0.990(6) no
C65 . C66 . 1.385(8) yes
C65 . H651 . 0.990(6) no
C66 . H661 . 0.990(6) no
